data_4340217
loop_
_publ_author_name
'Berry, John F.'
'Bill, Eckhard'
'Garc\'ia-Serres, Ricardo'
'Neese, Frank'
'Weyherm\"uller, Thomas'
'Wieghardt, Karl'

_publ_section_title
;
 Effect of N-methylation of macrocyclic amine ligands on the spin state of
 iron(III): a tale of two fluoro complexes.
;
_journal_issue 5
_journal_name_full 'Inorganic chemistry'
_journal_page_first 2027
_journal_page_last 2037
_journal_paper_doi 10.1021/ic051823y
_journal_volume 45
_journal_year 2006
_chemical_formula_analytical '[C12 H25 N4 Fe O2 F]+,PF6-,CH3OH'
_chemical_formula_sum 'C13 H29 F7 Fe N4 O3 P'
_chemical_formula_weight 509.22
_chemical_name_systematic
; 
 ? 
;
_space_group_IT_number 14
_symmetry_cell_setting monoclinic
_symmetry_space_group_name_Hall '-P 2ybc'
_symmetry_space_group_name_H-M 'P 1 21/c 1'
_atom_sites_solution_hydrogens geom
_atom_sites_solution_primary direct
_atom_sites_solution_secondary difmap
_audit_creation_method SHELXL
_cell_angle_alpha 90.00
_cell_angle_beta 98.160(10)
_cell_angle_gamma 90.00
_cell_formula_units_Z 4
_cell_length_a 11.2520(9)
_cell_length_b 20.464(2)
_cell_length_c 8.9153(9)
_cell_measurement_reflns_used 3996
_cell_measurement_temperature 100(2)
_cell_volume 2032.1(3)
_computing_cell_refinement 'Siemens SAINT 5'
_computing_data_collection 'Siemens SAINT 5'
_computing_data_reduction 'Siemens Saint 5'
_computing_structure_refinement 'SHELXL-93 (Sheldrick, 1993)'
_computing_structure_solution 'SHELXS-86 (Sheldrick, 1990)'
_diffrn_ambient_temperature 100(2)
_diffrn_measurement_device 'Siemens SMART CCD-Detector'
_diffrn_measurement_method '\w-scan, 0.3 deg./frame'
_diffrn_radiation_monochromator graphite
_diffrn_radiation_source 'fine-focus sealed tube'
_diffrn_radiation_type MoK\a
_diffrn_radiation_wavelength 0.71073
_diffrn_reflns_av_R_equivalents 0.0718
_diffrn_reflns_av_sigmaI/netI 0.0698
_diffrn_reflns_limit_h_max 17
_diffrn_reflns_limit_h_min -13
_diffrn_reflns_limit_k_max 15
_diffrn_reflns_limit_k_min -30
_diffrn_reflns_limit_l_max 13
_diffrn_reflns_limit_l_min -13
_diffrn_reflns_number 17614
_diffrn_reflns_theta_max 27.50
_diffrn_reflns_theta_min 1.83
_exptl_absorpt_coefficient_mu 0.906
_exptl_absorpt_correction_T_max 0.935
_exptl_absorpt_correction_T_min 0.776
_exptl_absorpt_correction_type 'SADABS, G.M. Sheldrick 1994'
_exptl_crystal_colour red-violette
_exptl_crystal_density_diffrn 1.664
_exptl_crystal_description 'tranparent plate'
_exptl_crystal_F_000 1052
_exptl_crystal_size_max 0.27
_exptl_crystal_size_mid 0.20
_exptl_crystal_size_min 0.09
_refine_diff_density_max 0.649
_refine_diff_density_min -0.401
_refine_diff_density_rms 0.087
_refine_ls_extinction_method none
_refine_ls_goodness_of_fit_all 0.999
_refine_ls_goodness_of_fit_obs 1.096
_refine_ls_matrix_type full
_refine_ls_number_parameters 264
_refine_ls_number_reflns 4545
_refine_ls_number_restraints 0
_refine_ls_restrained_S_all 1.010
_refine_ls_restrained_S_obs 1.096
_refine_ls_R_factor_all 0.0867
_refine_ls_R_factor_obs 0.0477
_refine_ls_shift/esd_max -0.002
_refine_ls_shift/esd_mean 0.000
_refine_ls_structure_factor_coef Fsqd
_refine_ls_weighting_details 'w=1/[\s^2^(Fo^2^)+(0.0538P)^2^+0.2655P] where P=(Fo^2^+2Fc^2^)/3'
_refine_ls_weighting_scheme calc
_refine_ls_wR_factor_all 0.1108
_refine_ls_wR_factor_obs 0.0979
_reflns_number_observed 3100
_reflns_number_total 4560
_reflns_observed_criterion >2sigma(I)
_cod_data_source_file ic051823ysi20051021_110125.cif
_cod_data_source_block 1
_cod_depositor_comments
;
The following automatic conversions were performed:

'_symmetry_cell_setting' value 'Monoclinic' changed to 'monoclinic'
according to
/usr/data/users/saulius/automatic-downloads/retrospective/ACS/lib/dictionaries/cif_core.dic
dictionary named 'cif_core.dic' version 2.4.2 from 2011-04-26.

Automatic conversion script
Id: cif_fix_values 2281 2013-09-26 08:29:07Z andrius 

The following automatic conversions were performed:

'_refine_ls_weighting_scheme' value 'calc
w=1/[\s^2^(Fo^2^)+(0.0538P)^2^+0.2655P] where P=(Fo^2^+2Fc^2^)/3' was
changed to 'calc'. New tag '_refine_ls_weighting_details' was
created. The value of the new tag was set to
'w=1/[\s^2^(Fo^2^)+(0.0538P)^2^+0.2655P] where P=(Fo^2^+2Fc^2^)/3'.

Automatic conversion script
Id: cif_fix_values 3143 2015-03-26 13:38:13Z robertas 
;
_cod_original_sg_symbol_H-M P2(1)/c
_cod_database_code 4340217

loop_
_symmetry_equiv_pos_as_xyz
'x, y, z'
'-x, y+1/2, -z+1/2'
'-x, -y, -z'
'x, -y-1/2, z-1/2'

loop_
_atom_site_aniso_label
_atom_site_aniso_U_11
_atom_site_aniso_U_22
_atom_site_aniso_U_33
_atom_site_aniso_U_23
_atom_site_aniso_U_13
_atom_site_aniso_U_12
Fe1 0.0170(2) 0.0105(2) 0.0125(2) 0.0001(2) 0.0005(2) -0.0020(2)
F10 0.0240(9) 0.0119(8) 0.0176(9) 0.0022(7) 0.0014(7) -0.0028(7)
N1 0.0215(13) 0.0126(12) 0.0118(11) -0.0003(9) 0.0014(10) -0.0006(10)
N2 0.0207(14) 0.0153(13) 0.0171(13) -0.0030(10) 0.0029(11) -0.0025(10)
N3 0.0239(14) 0.0122(12) 0.0145(12) 0.0006(10) -0.0014(10) -0.0039(11)
N4 0.0176(13) 0.0132(13) 0.0188(13) -0.0021(10) 0.0025(10) -0.0017(10)
O1 0.0192(11) 0.0151(10) 0.0148(10) 0.0015(8) -0.0006(9) -0.0037(9)
O2 0.0284(13) 0.0140(11) 0.0254(12) 0.0033(9) -0.0050(10) -0.0056(9)
C1 0.022(2) 0.016(2) 0.020(2) 0.0017(12) -0.0023(13) 0.0013(13)
C2 0.021(2) 0.017(2) 0.030(2) 0.0000(13) 0.0004(14) 0.0045(13)
C3 0.021(2) 0.018(2) 0.028(2) -0.0035(13) 0.0045(14) 0.0008(13)
C4 0.028(2) 0.026(2) 0.015(2) -0.0078(13) 0.0044(14) -0.0066(14)
C5 0.029(2) 0.025(2) 0.0139(15) -0.0014(12) 0.0034(13) -0.0096(14)
C6 0.026(2) 0.014(2) 0.020(2) 0.0056(12) -0.0065(14) -0.0003(13)
C7 0.020(2) 0.016(2) 0.035(2) -0.0007(14) -0.0042(14) 0.0002(13)
C8 0.021(2) 0.015(2) 0.030(2) -0.0004(13) 0.0024(14) 0.0011(13)
C9 0.025(2) 0.018(2) 0.017(2) -0.0043(12) 0.0050(13) -0.0030(13)
C10 0.026(2) 0.020(2) 0.0128(14) -0.0020(12) 0.0021(13) -0.0054(13)
C11 0.017(2) 0.017(2) 0.019(2) -0.0007(12) -0.0005(13) -0.0050(12)
C12 0.015(2) 0.015(2) 0.0171(15) 0.0017(11) 0.0036(12) -0.0010(12)
P1 0.0221(4) 0.0196(4) 0.0212(4) 0.0020(3) -0.0009(3) -0.0026(3)
F1 0.0342(13) 0.0379(14) 0.114(2) -0.0076(14) -0.0214(14) 0.0120(11)
F2 0.0287(12) 0.0357(13) 0.091(2) -0.0187(13) -0.0066(12) 0.0042(10)
F3 0.100(2) 0.055(2) 0.0258(12) 0.0016(10) 0.0105(12) -0.0405(15)
F4 0.0314(11) 0.0251(10) 0.0240(10) 0.0000(8) -0.0011(8) -0.0105(8)
F5 0.0415(12) 0.0214(10) 0.0415(12) -0.0021(9) 0.0045(10) -0.0119(9)
F6 0.076(2) 0.0441(13) 0.0235(11) -0.0072(9) 0.0108(11) -0.0301(12)
C20 0.031(2) 0.046(3) 0.067(3) -0.016(2) 0.000(2) -0.002(2)
O20 0.0221(14) 0.050(2) 0.055(2) -0.0323(14) -0.0034(12) 0.0049(12)

loop_
_atom_site_label
_atom_site_type_symbol
_atom_site_fract_x
_atom_site_fract_y
_atom_site_fract_z
_atom_site_U_iso_or_equiv
_atom_site_thermal_displace_type
_atom_site_occupancy
_atom_site_calc_flag
_atom_site_refinement_flags
Fe1 Fe 0.14055(4) 0.60309(2) 0.59288(4) 0.01347(12) Uani 1 d .
F10 F 0.08973(14) 0.52140(8) 0.6424(2) 0.0180(4) Uani 1 d .
N1 N 0.2598(2) 0.60922(11) 0.7837(3) 0.0154(5) Uani 1 d .
N2 N 0.2565(2) 0.56295(12) 0.4713(3) 0.0177(5) Uani 1 d .
H2 H 0.3083(2) 0.59589(12) 0.4492(3) 0.021 Uiso 1 calc R
N3 N 0.0252(2) 0.60117(12) 0.4013(3) 0.0173(5) Uani 1 d .
H3 H -0.0222(2) 0.56419(12) 0.4057(3) 0.021 Uiso 1 calc R
N4 N 0.0204(2) 0.64077(12) 0.7150(3) 0.0166(5) Uani 1 d .
H4 H -0.0283(2) 0.60610(12) 0.7352(3) 0.020 Uiso 1 calc R
O1 O 0.1899(2) 0.68802(9) 0.5477(2) 0.0167(4) Uani 1 d .
O2 O 0.2973(2) 0.77329(10) 0.6436(2) 0.0235(5) Uani 1 d .
C1 C 0.3432(3) 0.55224(14) 0.8153(3) 0.0199(7) Uani 1 d .
H1A H 0.2959(3) 0.51388(14) 0.8399(3) 0.024 Uiso 1 calc R
H1B H 0.4016(3) 0.56235(14) 0.9062(3) 0.024 Uiso 1 calc R
C2 C 0.4116(3) 0.5339(2) 0.6882(4) 0.0230(7) Uani 1 d .
H2A H 0.4702(3) 0.4993(2) 0.7242(4) 0.028 Uiso 1 calc R
H2B H 0.4573(3) 0.5724(2) 0.6612(4) 0.028 Uiso 1 calc R
C3 C 0.3316(3) 0.50962(15) 0.5462(4) 0.0222(7) Uani 1 d .
H3A H 0.3825(3) 0.49142(15) 0.4745(4) 0.027 Uiso 1 calc R
H3B H 0.2791(3) 0.47417(15) 0.5743(4) 0.027 Uiso 1 calc R
C4 C 0.1888(3) 0.5404(2) 0.3241(3) 0.0230(7) Uani 1 d .
H4A H 0.1505(3) 0.4977(2) 0.3372(3) 0.028 Uiso 1 calc R
H4B H 0.2438(3) 0.5356(2) 0.2475(3) 0.028 Uiso 1 calc R
C5 C 0.0952(3) 0.5910(2) 0.2741(3) 0.0227(7) Uani 1 d .
H5A H 0.1336(3) 0.6324(2) 0.2493(3) 0.027 Uiso 1 calc R
H5B H 0.0419(3) 0.5758(2) 0.1828(3) 0.027 Uiso 1 calc R
C6 C -0.0577(3) 0.65712(14) 0.3700(3) 0.0210(7) Uani 1 d .
H6A H -0.1116(3) 0.64910(14) 0.2740(3) 0.025 Uiso 1 calc R
H6B H -0.0105(3) 0.69704(14) 0.3568(3) 0.025 Uiso 1 calc R
C7 C -0.1325(3) 0.6683(2) 0.4955(4) 0.0241(7) Uani 1 d .
H7A H -0.1731(3) 0.6269(2) 0.5150(4) 0.029 Uiso 1 calc R
H7B H -0.1956(3) 0.7008(2) 0.4607(4) 0.029 Uiso 1 calc R
C8 C -0.0621(3) 0.69210(15) 0.6431(4) 0.0217(7) Uani 1 d .
H8A H -0.0149(3) 0.73121(15) 0.6232(4) 0.026 Uiso 1 calc R
H8B H -0.1186(3) 0.70487(15) 0.7135(4) 0.026 Uiso 1 calc R
C9 C 0.0852(3) 0.66158(15) 0.8647(3) 0.0198(7) Uani 1 d .
H9A H 0.0297(3) 0.66223(15) 0.9414(3) 0.024 Uiso 1 calc R
H9B H 0.1188(3) 0.70598(15) 0.8573(3) 0.024 Uiso 1 calc R
C10 C 0.1845(3) 0.61311(15) 0.9087(3) 0.0199(7) Uani 1 d .
H10A H 0.2343(3) 0.62715(15) 1.0038(3) 0.024 Uiso 1 calc R
H10B H 0.1502(3) 0.56964(15) 0.9258(3) 0.024 Uiso 1 calc R
C11 C 0.3279(3) 0.67137(14) 0.7741(3) 0.0180(6) Uani 1 d .
H11A H 0.4105(3) 0.66107(14) 0.7553(3) 0.022 Uiso 1 calc R
H11B H 0.3335(3) 0.69476(14) 0.8721(3) 0.022 Uiso 1 calc R
C12 C 0.2683(3) 0.71530(14) 0.6488(3) 0.0156(6) Uani 1 d .
P1 P -0.27280(7) 0.60984(4) 0.93917(9) 0.0213(2) Uani 1 d .
F1 F -0.3917(2) 0.65122(11) 0.9130(3) 0.0651(8) Uani 1 d .
F2 F -0.1512(2) 0.56818(11) 0.9617(3) 0.0534(7) Uani 1 d .
F3 F -0.2619(3) 0.61443(12) 0.7623(2) 0.0601(7) Uani 1 d .
F4 F -0.3483(2) 0.54415(9) 0.9069(2) 0.0273(4) Uani 1 d .
F5 F -0.1948(2) 0.67532(9) 0.9713(2) 0.0349(5) Uani 1 d .
F6 F -0.2800(2) 0.60337(11) 1.1146(2) 0.0475(6) Uani 1 d .
C20 C 0.5440(3) 0.8293(2) 0.9055(5) 0.0487(11) Uani 1 d .
H20A H 0.5818(6) 0.8430(13) 0.8180(15) 0.073 Uiso 1 calc R
H20B H 0.5546(3) 0.7822(3) 0.9207(34) 0.073 Uiso 1 calc R
H20C H 0.5815(6) 0.8525(12) 0.9961(20) 0.073 Uiso 1 calc R
O20 O 0.4204(2) 0.84420(14) 0.8788(3) 0.0431(7) Uani 1 d .
H20 H 0.3873(8) 0.8222(17) 0.8049(33) 0.065 Uiso 1 calc R

loop_
_atom_type_symbol
_atom_type_description
_atom_type_scat_dispersion_real
_atom_type_scat_dispersion_imag
_atom_type_scat_source
C C 0.0033 0.0016 'International Tables Vol C Tables 4.2.6.8 and 6.1.1.4'
H H 0.0000 0.0000 'International Tables Vol C Tables 4.2.6.8 and 6.1.1.4'
N N 0.0061 0.0033 'International Tables Vol C Tables 4.2.6.8 and 6.1.1.4'
O O 0.0106 0.0060 'International Tables Vol C Tables 4.2.6.8 and 6.1.1.4'
F F 0.0171 0.0103 'International Tables Vol C Tables 4.2.6.8 and 6.1.1.4'
P P 0.1023 0.0942 'International Tables Vol C Tables 4.2.6.8 and 6.1.1.4'
Fe Fe 0.3463 0.8444 'International Tables Vol C Tables 4.2.6.8 and 6.1.1.4'

loop_
_geom_angle_atom_site_label_1
_geom_angle_atom_site_label_2
_geom_angle_atom_site_label_3
_geom_angle
F10 Fe1 O1 177.96(8)
F10 Fe1 N2 90.35(9)
O1 Fe1 N2 91.62(10)
F10 Fe1 N3 90.07(9)
O1 Fe1 N3 90.63(9)
N2 Fe1 N3 85.56(10)
F10 Fe1 N4 87.86(9)
O1 Fe1 N4 90.19(9)
N2 Fe1 N4 178.08(10)
N3 Fe1 N4 93.77(10)
F10 Fe1 N1 92.64(8)
O1 Fe1 N1 86.67(9)
N2 Fe1 N1 94.38(10)
N3 Fe1 N1 177.29(10)
N4 Fe1 N1 86.37(10)
C11 N1 C10 110.3(2)
C11 N1 C1 111.1(2)
C10 N1 C1 107.9(2)
C11 N1 Fe1 106.9(2)
C10 N1 Fe1 104.7(2)
C1 N1 Fe1 115.7(2)
C3 N2 C4 110.9(2)
C3 N2 Fe1 115.8(2)
C4 N2 Fe1 108.3(2)
C6 N3 C5 110.7(2)
C6 N3 Fe1 117.6(2)
C5 N3 Fe1 107.8(2)
C8 N4 C9 112.4(2)
C8 N4 Fe1 117.7(2)
C9 N4 Fe1 108.3(2)
C12 O1 Fe1 116.2(2)
N1 C1 C2 115.2(2)
C1 C2 C3 113.6(3)
N2 C3 C2 111.4(2)
N2 C4 C5 107.3(2)
N3 C5 C4 107.2(2)
N3 C6 C7 112.4(2)
C6 C7 C8 114.4(3)
N4 C8 C7 111.4(2)
N4 C9 C10 107.3(2)
N1 C10 C9 108.6(2)
N1 C11 C12 111.8(2)
O2 C12 O1 123.1(3)
O2 C12 C11 120.5(3)
O1 C12 C11 116.4(2)
F1 P1 F6 91.7(2)
F1 P1 F4 90.38(12)
F6 P1 F4 90.41(10)
F1 P1 F2 178.6(2)
F6 P1 F2 89.65(14)
F4 P1 F2 89.89(11)
F1 P1 F3 90.3(2)
F6 P1 F3 178.0(2)
F4 P1 F3 89.15(11)
F2 P1 F3 88.36(15)
F1 P1 F5 90.52(12)
F6 P1 F5 89.81(11)
F4 P1 F5 179.07(12)
F2 P1 F5 89.21(11)
F3 P1 F5 90.60(11)

loop_
_geom_bond_atom_site_label_1
_geom_bond_atom_site_label_2
_geom_bond_distance
Fe1 F10 1.841(2)
Fe1 O1 1.886(2)
Fe1 N2 1.989(2)
Fe1 N3 1.993(2)
Fe1 N4 2.006(2)
Fe1 N1 2.015(2)
N1 C11 1.494(4)
N1 C10 1.495(4)
N1 C1 1.498(4)
N2 C3 1.481(4)
N2 C4 1.493(4)
N3 C6 1.478(4)
N3 C5 1.484(4)
N4 C8 1.486(4)
N4 C9 1.489(4)
O1 C12 1.294(3)
O2 C12 1.233(3)
C1 C2 1.505(4)
C2 C3 1.528(4)
C4 C5 1.498(4)
C6 C7 1.510(4)
C7 C8 1.517(4)
C9 C10 1.504(4)
C11 C12 1.514(4)
P1 F1 1.573(2)
P1 F6 1.583(2)
P1 F4 1.595(2)
P1 F2 1.601(2)
P1 F3 1.601(2)
P1 F5 1.605(2)
C20 O20 1.410(4)
